data_1573618
_journal_paper_doi 10.1039/D4SC08001G
_chemical_formula_moiety '2(C43 H30 O)'
_chemical_formula_sum 'C86 H60 O2'
_chemical_formula_weight 1125.34
_chemical_name_systematic 4,5-di(anthracen-9-yl)-9,9-dimethyl-9H-xanthene
_space_group_crystal_system triclinic
_space_group_IT_number 2
_space_group_name_Hall '-P 1'
_space_group_name_H-M_alt 'P -1'
_atom_sites_solution_hydrogens geom
_atom_sites_solution_primary dual
_audit_creation_date 2024-07-15
_audit_creation_method
;
Olex2 1.5
(compiled 2022.04.07 svn.rca3783a0 for OlexSys, GUI svn.r6498)
;
_audit_update_record
;
2024-11-23 deposited with the CCDC.	2025-01-08 downloaded from the CCDC.
;
_cell_angle_alpha 90.153(2)
_cell_angle_beta 90.817(2)
_cell_angle_gamma 94.909(2)
_cell_formula_units_Z 2
_cell_length_a 9.1255(5)
_cell_length_b 17.9972(11)
_cell_length_c 18.3091(11)
_cell_measurement_reflns_used 9264
_cell_measurement_temperature 302.00
_cell_measurement_theta_max 27.50
_cell_measurement_theta_min 2.52
_cell_volume 2995.6(3)
_computing_cell_refinement 'SAINT V8.40A (Bruker, 2019)'
_computing_data_reduction 'SAINT V8.40A (Bruker, 2019)'
_computing_molecular_graphics 'Olex2 1.5 (Dolomanov et al., 2009)'
_computing_publication_material 'Olex2 1.5 (Dolomanov et al., 2009)'
_computing_structure_refinement 'SHELXL 2018/3 (Sheldrick, 2015)'
_computing_structure_solution 'SHELXT 2018/2 (Sheldrick, 2018)'
_diffrn_ambient_temperature 302.00
_diffrn_measured_fraction_theta_full 0.998
_diffrn_measured_fraction_theta_max 0.998
_diffrn_measurement_device_type 'Bruker APEX-II CCD'
_diffrn_measurement_method '\f and \w scans'
_diffrn_radiation_type MoK\a
_diffrn_radiation_wavelength 0.71073
_diffrn_reflns_av_R_equivalents 0.0348
_diffrn_reflns_av_unetI/netI 0.0151
_diffrn_reflns_Laue_measured_fraction_full 0.998
_diffrn_reflns_Laue_measured_fraction_max 0.998
_diffrn_reflns_limit_h_max 11
_diffrn_reflns_limit_h_min -11
_diffrn_reflns_limit_k_max 23
_diffrn_reflns_limit_k_min -23
_diffrn_reflns_limit_l_max 23
_diffrn_reflns_limit_l_min -23
_diffrn_reflns_number 168041
_diffrn_reflns_point_group_measured_fraction_full 0.998
_diffrn_reflns_point_group_measured_fraction_max 0.998
_diffrn_reflns_theta_full 25.242
_diffrn_reflns_theta_max 27.528
_diffrn_reflns_theta_min 2.424
_diffrn_source_current 30.0
_diffrn_source_power 1.5
_diffrn_source_voltage 50.0
_diffrn_standards_number 0
_exptl_absorpt_coefficient_mu 0.073
_exptl_absorpt_correction_type none
_exptl_crystal_colour yellow
_exptl_crystal_density_diffrn 1.248
_exptl_crystal_description block
_exptl_crystal_F_000 1184
_exptl_crystal_recrystallization_method 'Re-crystallisation from solvent'
_exptl_crystal_size_max 0.20
_exptl_crystal_size_mid 0.15
_exptl_crystal_size_min 0.1
_refine_diff_density_max 0.170
_refine_diff_density_min -0.249
_refine_diff_density_rms 0.045
_refine_ls_extinction_method none
_refine_ls_goodness_of_fit_ref 1.056
_refine_ls_hydrogen_treatment constr
_refine_ls_matrix_type full
_refine_ls_number_parameters 797
_refine_ls_number_reflns 13770
_refine_ls_number_restraints 0
_refine_ls_restrained_S_all 1.056
_refine_ls_R_factor_all 0.0709
_refine_ls_R_factor_gt 0.0517
_refine_ls_shift/su_max 0.001
_refine_ls_shift/su_mean 0.000
_refine_ls_structure_factor_coef Fsqd
_refine_ls_weighting_details 'w=1/[\s^2^(Fo^2^)+(0.0663P)^2^+1.0615P] where P=(Fo^2^+2Fc^2^)/3'
_refine_ls_weighting_scheme calc
_refine_ls_wR_factor_gt 0.1282
_refine_ls_wR_factor_ref 0.1520
_reflns_Friedel_coverage 0.000
_reflns_number_gt 10667
_reflns_number_total 13770
_reflns_threshold_expression 'I > 2\s(I)'
_cod_data_source_file d4sc08001g2.cif
_cod_data_source_block mo_wsy_0712_0m
_cod_database_code 1573618
_shelx_shelxl_version_number 2018/3
_shelx_space_group_comment
;
The symmetry employed for this shelxl refinement is uniquely defined
by the following loop, which should always be used as a source of
symmetry information in preference to the above space-group names.
They are only intended as comments.
;
_olex2_refinement_description
;
1. Fixed Uiso
 At 1.2 times of:
  All C(H) groups
 At 1.5 times of:
  All C(H,H,H) groups
2.a Aromatic/amide H refined with riding coordinates:
 C00S(H00S), C00U(H00U), C00V(H00V), C00X(H00X), C00Z(H00Z), C010(H010),
 C012(H012), C017(H017), C018(H018), C019(H019), C01A(H01A), C01B(H01B),
 C01C(H01C), C01D(H01D), C01E(H01E), C01F(H01F), C01H(H01H), C01I(H01I),
 C01J(H01J), C01K(H01K), C01L(H01L), C01M(H01M), C01N(H01N), C01O(H01O),
 C01P(H01P), C01Q(H01Q), C01R(H01R), C01S(H01S), C01T(H01T), C01U(H01U),
 C01V(H01V), C01W(H01W), C01X(H01X), C01Y(H01Y), C01Z(H01Z), C020(H020),
 C021(H021), C022(H022), C023(H023), C024(H024), C025(H025), C026(H026),
 C027(H027), C028(H028), C029(H029), C02A(H02A), C02C(H02I), C02D(H02E)
2.b Idealised Me refined as rotating group:
 C02B(H02B,H02C,H02D), C02E(H02F,H02G,H02H), C02F(H02J,H02K,H02L), C02G(H02M,
 H02N,H02O)
;
_olex2_submission_special_instructions 'No special instructions were received'

loop_
_space_group_symop_operation_xyz
'x, y, z'
'-x, -y, -z'

loop_
_atom_site_label
_atom_site_type_symbol
_atom_site_fract_x
_atom_site_fract_y
_atom_site_fract_z
_atom_site_U_iso_or_equiv
_atom_site_adp_type
_atom_site_occupancy
_atom_site_site_symmetry_order
_atom_site_calc_flag
_atom_site_refinement_flags_posn
_atom_site_refinement_flags_adp
_atom_site_refinement_flags_occupancy
_atom_site_disorder_assembly
_atom_site_disorder_group
O001 O 0.09512(12) 0.87712(5) 0.22129(6) 0.0438(3) Uani 1 1 d . . . . .
O002 O 0.35776(12) 0.64130(6) 0.72538(6) 0.0457(3) Uani 1 1 d . . . . .
C003 C 0.20254(15) 0.91617(7) 0.08691(7) 0.0335(3) Uani 1 1 d . . . . .
C004 C 0.11177(14) 0.96607(7) 0.12922(8) 0.0347(3) Uani 1 1 d . . . . .
C005 C 0.35655(15) 0.93148(8) 0.08687(8) 0.0360(3) Uani 1 1 d . . . . .
C006 C 0.05935(14) 0.94601(7) 0.19805(8) 0.0338(3) Uani 1 1 d . . . . .
C007 C 0.01601(16) 0.84299(8) 0.27682(7) 0.0367(3) Uani 1 1 d . . . . .
C008 C 0.39787(15) 0.56916(8) 0.72713(8) 0.0371(3) Uani 1 1 d . . . . .
C009 C 0.30645(16) 0.60100(8) 0.55861(8) 0.0382(3) Uani 1 1 d . . . . .
C00A C 0.02687(16) 0.76601(8) 0.28213(7) 0.0374(3) Uani 1 1 d . . . . .
C00B C 0.24294(16) 0.55532(7) 0.61395(8) 0.0369(3) Uani 1 1 d . . . . .
C00C C -0.02024(15) 0.99150(8) 0.24110(8) 0.0376(3) Uani 1 1 d . . . . .
C00D C 0.33912(15) 0.52371(8) 0.67026(8) 0.0371(3) Uani 1 1 d . . . . .
C00E C 0.48829(16) 0.54447(8) 0.78207(8) 0.0410(3) Uani 1 1 d . . . . .
C00F C 0.11770(16) 0.72801(7) 0.22860(8) 0.0368(3) Uani 1 1 d . . . . .
C00G C -0.06696(17) 0.88295(8) 0.32396(8) 0.0411(3) Uani 1 1 d . . . . .
C00H C 0.13568(16) 0.85569(8) 0.04652(7) 0.0367(3) Uani 1 1 d . . . . .
C00I C 0.43142(16) 0.76850(8) 0.73856(8) 0.0400(3) Uani 1 1 d . . . . .
C00J C 0.27061(16) 0.74776(8) 0.22526(8) 0.0412(3) Uani 1 1 d . . . . .
C00K C 0.33036(16) 0.78565(7) 0.67702(8) 0.0384(3) Uani 1 1 d . . . . .
C00L C 0.08951(16) 0.54064(8) 0.61793(8) 0.0391(3) Uani 1 1 d . . . . .
C00M C 0.44532(15) 0.69545(8) 0.76213(8) 0.0386(3) Uani 1 1 d . . . . .
C00N C 0.04939(17) 0.67493(8) 0.17959(8) 0.0410(3) Uani 1 1 d . . . . .
C00O C 0.53906(16) 0.67732(9) 0.81882(8) 0.0417(3) Uani 1 1 d . . . . .
C00P C 0.17742(17) 0.76752(8) 0.68253(8) 0.0411(3) Uani 1 1 d . . . . .
C00Q C 0.44383(16) 0.88855(9) 0.04092(8) 0.0421(3) Uani 1 1 d . . . . .
C00R C 0.22426(18) 0.81292(9) 0.00086(8) 0.0432(3) Uani 1 1 d . . . . .
C00S C 0.08047(17) 1.03526(8) 0.10223(9) 0.0441(3) Uani 1 1 d . . . . .
H00S H 0.112892 1.050147 0.056185 0.053 Uiso 1 1 calc R U . . .
C00T C 0.38797(17) 0.82144(8) 0.61345(8) 0.0422(3) Uani 1 1 d . . . . .
C00U C -0.05154(18) 0.72803(9) 0.33712(9) 0.0468(3) Uani 1 1 d . . . . .
H00U H -0.047086 0.676854 0.342108 0.056 Uiso 1 1 calc R U . . .
C00V C 0.43124(17) 0.98842(9) 0.13128(9) 0.0454(3) Uani 1 1 d . . . . .
H00V H 0.377188 1.016376 0.162153 0.055 Uiso 1 1 calc R U . . .
C00W C 0.21331(18) 0.63091(8) 0.50459(8) 0.0429(3) Uani 1 1 d . . . . .
C00X C 0.37413(18) 0.45020(9) 0.66884(9) 0.0465(3) Uani 1 1 d . . . . .
H00X H 0.335714 0.418370 0.631909 0.056 Uiso 1 1 calc R U . . .
C00Y C -0.00279(17) 0.57113(8) 0.56361(9) 0.0437(3) Uani 1 1 d . . . . .
C00Z C -0.14316(19) 0.84193(10) 0.37803(9) 0.0517(4) Uani 1 1 d . . . . .
H00Z H -0.200100 0.866398 0.410544 0.062 Uiso 1 1 calc R U . . .
C010 C 0.51791(19) 0.82511(9) 0.77498(9) 0.0503(4) Uani 1 1 d . . . . .
H010 H 0.511165 0.874490 0.761482 0.060 Uiso 1 1 calc R U . . .
C011 C 0.35516(18) 0.71694(9) 0.16919(9) 0.0483(4) Uani 1 1 d . . . . .
C012 C -0.01777(17) 0.83331(9) 0.04952(9) 0.0453(3) Uani 1 1 d . . . . .
H012 H -0.077514 0.860157 0.078529 0.054 Uiso 1 1 calc R U . . .
C013 C 0.2899(2) 0.83866(9) 0.55537(9) 0.0474(4) Uani 1 1 d . . . . .
C014 C 0.08167(18) 0.78248(9) 0.62262(9) 0.0464(3) Uani 1 1 d . . . . .
C015 C 0.1373(2) 0.64185(9) 0.12591(9) 0.0504(4) Uani 1 1 d . . . . .
C016 C -0.06365(18) 0.96773(9) 0.31815(9) 0.0454(3) Uani 1 1 d . . . . .
C017 C -0.04743(18) 1.06066(8) 0.21199(10) 0.0475(4) Uani 1 1 d . . . . .
H017 H -0.099442 1.092951 0.239275 0.057 Uiso 1 1 calc R U . . .
C018 C 0.62367(18) 0.73603(10) 0.85240(9) 0.0500(4) Uani 1 1 d . . . . .
H018 H 0.688351 0.726026 0.890112 0.060 Uiso 1 1 calc R U . . .
C019 C 0.46095(18) 0.61950(9) 0.55420(9) 0.0494(4) Uani 1 1 d . . . . .
H019 H 0.523195 0.600921 0.589051 0.059 Uiso 1 1 calc R U . . .
C01A C 0.52173(19) 0.47025(9) 0.77762(9) 0.0490(4) Uani 1 1 d . . . . .
H01A H 0.583022 0.451795 0.812975 0.059 Uiso 1 1 calc R U . . .
C01B C 0.37515(19) 0.83157(9) -0.00158(9) 0.0480(4) Uani 1 1 d . . . . .
H01B H 0.431615 0.805061 -0.032615 0.058 Uiso 1 1 calc R U . . .
C01C C -0.1362(2) 0.76576(10) 0.38450(9) 0.0555(4) Uani 1 1 d . . . . .
H01C H -0.188631 0.739747 0.420893 0.067 Uiso 1 1 calc R U . . .
C01D C 0.2860(2) 0.66475(10) 0.12143(10) 0.0553(4) Uani 1 1 d . . . . .
H01D H 0.341040 0.644440 0.085234 0.066 Uiso 1 1 calc R U . . .
C01E C -0.1048(2) 0.65273(9) 0.17953(10) 0.0521(4) Uani 1 1 d . . . . .
H01E H -0.164566 0.674801 0.212515 0.063 Uiso 1 1 calc R U . . .
C01F C 0.00127(19) 1.08218(9) 0.14351(10) 0.0518(4) Uani 1 1 d . . . . .
H01F H -0.019132 1.128319 0.125022 0.062 Uiso 1 1 calc R U . . .
C01G C 0.53796(19) 0.59674(10) 0.84504(9) 0.0512(4) Uani 1 1 d . . . . .
C01H C 0.11099(19) 0.73639(10) 0.74676(10) 0.0531(4) Uani 1 1 d . . . . .
H01H H 0.169803 0.727703 0.787224 0.064 Uiso 1 1 calc R U . . .
C01I C 0.01998(18) 0.49656(9) 0.67476(10) 0.0493(4) Uani 1 1 d . . . . .
H01I H 0.077473 0.477115 0.711170 0.059 Uiso 1 1 calc R U . . .
C01J C 0.1543(2) 0.75210(10) -0.04006(10) 0.0577(4) Uani 1 1 d . . . . .
H01J H 0.210282 0.725030 -0.070815 0.069 Uiso 1 1 calc R U . . .
C01K C 0.06158(19) 0.61512(9) 0.50853(9) 0.0491(4) Uani 1 1 d . . . . .
H01K H 0.001521 0.634599 0.473234 0.059 Uiso 1 1 calc R U . . .
C01L C 0.1408(2) 0.81751(10) 0.56070(9) 0.0520(4) Uani 1 1 d . . . . .
H01L H 0.078485 0.826993 0.521814 0.062 Uiso 1 1 calc R U . . .
C01M C 0.57979(18) 1.00259(10) 0.12935(11) 0.0563(4) Uani 1 1 d . . . . .
H01M H 0.625903 1.039823 0.159042 0.068 Uiso 1 1 calc R U . . .
C01N C 0.66486(18) 0.96146(11) 0.08283(11) 0.0598(5) Uani 1 1 d . . . . .
H01N H 0.766255 0.972317 0.081329 0.072 Uiso 1 1 calc R U . . .
C01O C 0.34662(19) 0.79804(10) 0.27607(10) 0.0524(4) Uani 1 1 d . . . . .
H01O H 0.294964 0.817683 0.313958 0.063 Uiso 1 1 calc R U . . .
C01P C 0.6135(2) 0.80879(10) 0.83086(10) 0.0568(4) Uani 1 1 d . . . . .
H01P H 0.671314 0.847149 0.854056 0.068 Uiso 1 1 calc R U . . .
C01Q C 0.59926(18) 0.90629(11) 0.04041(10) 0.0550(4) Uani 1 1 d . . . . .
H01Q H 0.656655 0.879329 0.010262 0.066 Uiso 1 1 calc R U . . .
C01R C -0.15842(19) 0.55420(10) 0.56781(11) 0.0576(4) Uani 1 1 d . . . . .
H01R H -0.219357 0.572905 0.532446 0.069 Uiso 1 1 calc R U . . .
C01S C 0.5191(2) 0.66369(11) 0.50016(11) 0.0580(4) Uani 1 1 d . . . . .
H01S H 0.620208 0.675618 0.498950 0.070 Uiso 1 1 calc R U . . .
C01T C 0.4660(2) 0.42376(9) 0.72208(10) 0.0537(4) Uani 1 1 d . . . . .
H01T H 0.490074 0.374613 0.720281 0.064 Uiso 1 1 calc R U . . .
C01U C -0.0787(2) 0.77354(10) 0.01088(10) 0.0576(4) Uani 1 1 d . . . . .
H01U H -0.178620 0.759294 0.014796 0.069 Uiso 1 1 calc R U . . .
C01V C 0.5088(2) 0.74070(12) 0.16491(12) 0.0653(5) Uani 1 1 d . . . . .
H01V H 0.563987 0.722001 0.127856 0.078 Uiso 1 1 calc R U . . .
C01W C 0.5413(2) 0.84205(10) 0.60390(10) 0.0557(4) Uani 1 1 d . . . . .
H01W H 0.608286 0.829413 0.639540 0.067 Uiso 1 1 calc R U . . .
C01X C 0.2804(2) 0.67604(10) 0.44799(9) 0.0549(4) Uani 1 1 d . . . . .
H01X H 0.221312 0.694978 0.411946 0.066 Uiso 1 1 calc R U . . .
C01Y C 0.0087(2) 0.73290(11) -0.03518(11) 0.0631(5) Uani 1 1 d . . . . .
H01Y H -0.034432 0.692784 -0.062208 0.076 Uiso 1 1 calc R U . . .
C01Z C 0.3485(3) 0.87804(11) 0.49300(10) 0.0647(5) Uani 1 1 d . . . . .
H01Z H 0.285117 0.889617 0.455285 0.078 Uiso 1 1 calc R U . . .
C020 C 0.4278(2) 0.69177(10) 0.44575(10) 0.0595(5) Uani 1 1 d . . . . .
H020 H 0.469146 0.721093 0.408340 0.071 Uiso 1 1 calc R U . . .
C021 C -0.2187(2) 0.51170(11) 0.62194(13) 0.0649(5) Uani 1 1 d . . . . .
H021 H -0.320225 0.501415 0.623481 0.078 Uiso 1 1 calc R U . . .
C022 C -0.0722(2) 0.76213(12) 0.62865(12) 0.0627(5) Uani 1 1 d . . . . .
H022 H -0.134383 0.770463 0.589386 0.075 Uiso 1 1 calc R U . . .
C023 C -0.1285(2) 0.48273(11) 0.67628(12) 0.0613(5) Uani 1 1 d . . . . .
H023 H -0.171354 0.453816 0.713590 0.074 Uiso 1 1 calc R U . . .
C024 C 0.0671(3) 0.58683(12) 0.07777(12) 0.0732(6) Uani 1 1 d . . . . .
H024 H 0.123079 0.564515 0.043225 0.088 Uiso 1 1 calc R U . . .
C025 C 0.5909(3) 0.87985(12) 0.54354(12) 0.0708(6) Uani 1 1 d . . . . .
H025 H 0.691040 0.893453 0.539104 0.085 Uiso 1 1 calc R U . . .
C026 C 0.4929(3) 0.89867(12) 0.48768(12) 0.0738(6) Uani 1 1 d . . . . .
H026 H 0.528220 0.925324 0.447223 0.089 Uiso 1 1 calc R U . . .
C027 C -0.0364(2) 0.71918(13) 0.75000(12) 0.0697(5) Uani 1 1 d . . . . .
H027 H -0.076889 0.699095 0.792690 0.084 Uiso 1 1 calc R U . . .
C028 C 0.4932(2) 0.81781(12) 0.27017(13) 0.0678(5) Uani 1 1 d . . . . .
H028 H 0.540236 0.850512 0.304167 0.081 Uiso 1 1 calc R U . . .
C029 C -0.1660(3) 0.60020(12) 0.13244(12) 0.0721(6) Uani 1 1 d . . . . .
H029 H -0.266481 0.586304 0.133903 0.086 Uiso 1 1 calc R U . . .
C02A C 0.5748(2) 0.78949(13) 0.21337(14) 0.0733(6) Uani 1 1 d . . . . .
H02A H 0.674382 0.804497 0.209299 0.088 Uiso 1 1 calc R U . . .
C02B C -0.2138(3) 0.99508(12) 0.33706(14) 0.0772(7) Uani 1 1 d . . . . .
H02B H -0.210070 1.048176 0.331006 0.116 Uiso 1 1 calc R U . . .
H02C H -0.236758 0.982660 0.386801 0.116 Uiso 1 1 calc R U . . .
H02D H -0.288339 0.971471 0.305178 0.116 Uiso 1 1 calc R U . . .
C02C C -0.1292(2) 0.73119(14) 0.68981(13) 0.0739(6) Uani 1 1 d . . . . .
H02I H -0.229722 0.717752 0.692401 0.089 Uiso 1 1 calc R U . . .
C02D C -0.0779(3) 0.56647(13) 0.08115(13) 0.0840(7) Uani 1 1 d . . . . .
H02E H -0.120434 0.529968 0.049551 0.101 Uiso 1 1 calc R U . . .
C02E C 0.0561(3) 1.00291(12) 0.37121(11) 0.0763(6) Uani 1 1 d . . . . .
H02F H 0.149747 0.986384 0.358517 0.114 Uiso 1 1 calc R U . . .
H02G H 0.032783 0.987929 0.420268 0.114 Uiso 1 1 calc R U . . .
H02H H 0.060165 1.056261 0.367817 0.114 Uiso 1 1 calc R U . . .
C02F C 0.4225(3) 0.58572(14) 0.90604(11) 0.0878(8) Uani 1 1 d . . . . .
H02J H 0.446749 0.621119 0.944578 0.132 Uiso 1 1 calc R U . . .
H02K H 0.422340 0.536053 0.925058 0.132 Uiso 1 1 calc R U . . .
H02L H 0.326840 0.593148 0.886332 0.132 Uiso 1 1 calc R U . . .
C02G C 0.6888(3) 0.57988(14) 0.87514(18) 0.1044(11) Uani 1 1 d . . . . .
H02M H 0.758867 0.583070 0.836401 0.157 Uiso 1 1 calc R U . . .
H02N H 0.682393 0.530548 0.895304 0.157 Uiso 1 1 calc R U . . .
H02O H 0.719902 0.615462 0.912593 0.157 Uiso 1 1 calc R U . . .

loop_
_atom_site_aniso_label
_atom_site_aniso_U_11
_atom_site_aniso_U_22
_atom_site_aniso_U_33
_atom_site_aniso_U_23
_atom_site_aniso_U_13
_atom_site_aniso_U_12
O001 0.0555(6) 0.0342(5) 0.0444(6) 0.0096(4) 0.0198(5) 0.0155(4)
O002 0.0462(6) 0.0327(5) 0.0581(6) -0.0015(4) -0.0190(5) 0.0057(4)
C003 0.0342(7) 0.0336(6) 0.0331(6) 0.0065(5) 0.0041(5) 0.0050(5)
C004 0.0288(6) 0.0335(6) 0.0419(7) 0.0034(5) 0.0024(5) 0.0028(5)
C005 0.0342(7) 0.0364(7) 0.0380(7) 0.0073(5) 0.0050(5) 0.0051(5)
C006 0.0320(6) 0.0289(6) 0.0410(7) 0.0021(5) 0.0031(5) 0.0047(5)
C007 0.0411(7) 0.0363(7) 0.0330(7) 0.0028(5) 0.0053(5) 0.0040(5)
C008 0.0342(7) 0.0333(7) 0.0440(7) 0.0058(5) -0.0011(5) 0.0038(5)
C009 0.0424(7) 0.0339(7) 0.0388(7) -0.0005(5) 0.0008(6) 0.0064(5)
C00A 0.0411(7) 0.0364(7) 0.0345(7) 0.0041(5) 0.0002(5) 0.0030(5)
C00B 0.0400(7) 0.0319(6) 0.0390(7) -0.0017(5) -0.0030(5) 0.0047(5)
C00C 0.0353(7) 0.0325(7) 0.0455(8) -0.0040(6) 0.0038(6) 0.0042(5)
C00D 0.0359(7) 0.0353(7) 0.0401(7) 0.0040(5) 0.0013(5) 0.0034(5)
C00E 0.0363(7) 0.0429(8) 0.0439(8) 0.0089(6) -0.0025(6) 0.0042(6)
C00F 0.0433(7) 0.0304(6) 0.0377(7) 0.0072(5) 0.0003(6) 0.0081(5)
C00G 0.0441(8) 0.0430(8) 0.0365(7) -0.0022(6) 0.0065(6) 0.0058(6)
C00H 0.0402(7) 0.0366(7) 0.0337(7) 0.0055(5) -0.0009(5) 0.0060(5)
C00I 0.0399(7) 0.0380(7) 0.0425(7) -0.0039(6) 0.0021(6) 0.0043(6)
C00J 0.0428(8) 0.0380(7) 0.0440(8) 0.0130(6) -0.0003(6) 0.0091(6)
C00K 0.0434(7) 0.0301(6) 0.0427(7) -0.0020(5) 0.0036(6) 0.0081(5)
C00L 0.0403(7) 0.0345(7) 0.0426(7) -0.0024(6) -0.0024(6) 0.0042(5)
C00M 0.0366(7) 0.0389(7) 0.0399(7) -0.0031(6) -0.0029(5) 0.0014(5)
C00N 0.0507(8) 0.0320(7) 0.0411(7) 0.0043(6) 0.0013(6) 0.0084(6)
C00O 0.0387(7) 0.0470(8) 0.0391(7) 0.0001(6) -0.0025(6) 0.0026(6)
C00P 0.0435(8) 0.0348(7) 0.0463(8) -0.0025(6) 0.0047(6) 0.0095(6)
C00Q 0.0389(7) 0.0468(8) 0.0420(8) 0.0066(6) 0.0076(6) 0.0104(6)
C00R 0.0525(9) 0.0425(8) 0.0358(7) 0.0007(6) -0.0022(6) 0.0109(6)
C00S 0.0428(8) 0.0389(7) 0.0513(8) 0.0113(6) 0.0060(6) 0.0063(6)
C00T 0.0492(8) 0.0331(7) 0.0451(8) -0.0019(6) 0.0058(6) 0.0074(6)
C00U 0.0523(9) 0.0426(8) 0.0450(8) 0.0105(6) 0.0042(7) 0.0011(7)
C00V 0.0385(8) 0.0440(8) 0.0539(9) -0.0015(7) 0.0033(6) 0.0030(6)
C00W 0.0522(9) 0.0388(7) 0.0388(7) 0.0008(6) -0.0010(6) 0.0100(6)
C00X 0.0550(9) 0.0365(7) 0.0486(8) 0.0007(6) 0.0024(7) 0.0069(6)
C00Y 0.0416(8) 0.0393(7) 0.0505(8) -0.0036(6) -0.0066(6) 0.0073(6)
C00Z 0.0553(9) 0.0600(10) 0.0407(8) 0.0017(7) 0.0162(7) 0.0077(8)
C010 0.0553(9) 0.0389(8) 0.0562(9) -0.0080(7) -0.0004(7) 0.0014(7)
C011 0.0488(9) 0.0478(8) 0.0509(9) 0.0168(7) 0.0066(7) 0.0183(7)
C012 0.0426(8) 0.0465(8) 0.0463(8) 0.0026(6) -0.0043(6) 0.0023(6)
C013 0.0614(10) 0.0394(8) 0.0429(8) -0.0003(6) 0.0052(7) 0.0125(7)
C014 0.0464(8) 0.0429(8) 0.0512(9) -0.0065(7) -0.0008(7) 0.0120(6)
C015 0.0683(11) 0.0396(8) 0.0453(8) 0.0005(6) 0.0038(7) 0.0155(7)
C016 0.0528(9) 0.0401(8) 0.0442(8) -0.0070(6) 0.0112(7) 0.0075(6)
C017 0.0465(8) 0.0348(7) 0.0628(10) -0.0042(7) 0.0065(7) 0.0118(6)
C018 0.0442(8) 0.0585(10) 0.0466(8) -0.0081(7) -0.0083(7) 0.0014(7)
C019 0.0439(8) 0.0521(9) 0.0531(9) 0.0102(7) 0.0044(7) 0.0078(7)
C01A 0.0514(9) 0.0474(9) 0.0502(9) 0.0141(7) -0.0009(7) 0.0152(7)
C01B 0.0525(9) 0.0522(9) 0.0419(8) -0.0017(7) 0.0095(7) 0.0174(7)
C01C 0.0596(10) 0.0604(10) 0.0464(9) 0.0143(8) 0.0160(7) 0.0008(8)
C01D 0.0661(11) 0.0530(10) 0.0509(9) 0.0073(7) 0.0134(8) 0.0266(8)
C01E 0.0556(10) 0.0466(9) 0.0534(9) -0.0036(7) 0.0004(7) 0.0002(7)
C01F 0.0538(9) 0.0358(8) 0.0677(11) 0.0109(7) 0.0049(8) 0.0141(7)
C01G 0.0540(9) 0.0501(9) 0.0481(9) 0.0082(7) -0.0160(7) -0.0011(7)
C01H 0.0481(9) 0.0586(10) 0.0537(9) 0.0055(8) 0.0087(7) 0.0104(7)
C01I 0.0466(9) 0.0452(8) 0.0562(9) 0.0067(7) 0.0023(7) 0.0039(7)
C01J 0.0748(12) 0.0513(9) 0.0486(9) -0.0110(7) -0.0117(8) 0.0168(8)
C01K 0.0511(9) 0.0491(9) 0.0482(8) 0.0036(7) -0.0115(7) 0.0129(7)
C01L 0.0593(10) 0.0530(9) 0.0458(9) -0.0024(7) -0.0057(7) 0.0177(8)
C01M 0.0401(8) 0.0550(10) 0.0728(12) -0.0020(8) -0.0020(8) -0.0009(7)
C01N 0.0317(8) 0.0669(11) 0.0807(13) 0.0075(10) 0.0089(8) 0.0027(7)
C01O 0.0504(9) 0.0503(9) 0.0561(10) 0.0095(7) -0.0052(7) 0.0019(7)
C01P 0.0556(10) 0.0525(10) 0.0605(10) -0.0154(8) -0.0080(8) -0.0040(8)
C01Q 0.0397(8) 0.0641(11) 0.0633(10) 0.0067(8) 0.0160(7) 0.0135(7)
C01R 0.0425(9) 0.0564(10) 0.0746(12) 0.0016(9) -0.0111(8) 0.0105(7)
C01S 0.0505(9) 0.0602(10) 0.0642(11) 0.0139(8) 0.0163(8) 0.0061(8)
C01T 0.0655(11) 0.0407(8) 0.0574(10) 0.0091(7) 0.0037(8) 0.0191(7)
C01U 0.0523(10) 0.0568(10) 0.0616(11) 0.0022(8) -0.0162(8) -0.0049(8)
C01V 0.0513(10) 0.0746(13) 0.0734(12) 0.0265(10) 0.0166(9) 0.0211(9)
C01W 0.0539(10) 0.0560(10) 0.0570(10) -0.0009(8) 0.0101(8) 0.0016(8)
C01X 0.0683(11) 0.0532(10) 0.0447(9) 0.0102(7) 0.0003(8) 0.0128(8)
C01Y 0.0761(13) 0.0499(10) 0.0619(11) -0.0095(8) -0.0256(9) 0.0023(9)
C01Z 0.0889(15) 0.0593(11) 0.0476(10) 0.0093(8) 0.0068(9) 0.0150(10)
C020 0.0722(12) 0.0551(10) 0.0527(10) 0.0160(8) 0.0164(8) 0.0109(9)
C021 0.0380(9) 0.0606(11) 0.0962(15) 0.0066(10) 0.0028(9) 0.0042(8)
C022 0.0467(9) 0.0739(12) 0.0687(12) -0.0063(10) -0.0049(8) 0.0132(9)
C023 0.0468(9) 0.0577(10) 0.0797(13) 0.0135(9) 0.0111(9) 0.0035(8)
C024 0.1009(17) 0.0563(11) 0.0634(12) -0.0190(9) 0.0072(11) 0.0133(11)
C025 0.0697(13) 0.0726(13) 0.0681(12) 0.0028(10) 0.0231(10) -0.0096(10)
C026 0.0934(16) 0.0691(13) 0.0582(12) 0.0139(10) 0.0248(11) -0.0008(11)
C027 0.0528(11) 0.0846(14) 0.0727(13) 0.0139(11) 0.0196(9) 0.0080(10)
C028 0.0531(11) 0.0675(12) 0.0807(14) 0.0157(10) -0.0109(10) -0.0060(9)
C029 0.0735(13) 0.0656(12) 0.0729(13) -0.0150(10) -0.0013(10) -0.0172(10)
C02A 0.0445(10) 0.0787(14) 0.0960(16) 0.0303(12) 0.0013(10) 0.0012(9)
C02B 0.0844(15) 0.0604(12) 0.0916(15) 0.0039(11) 0.0480(12) 0.0261(10)
C02C 0.0422(10) 0.0887(15) 0.0906(16) -0.0005(12) 0.0099(10) 0.0029(9)
C02D 0.111(2) 0.0631(13) 0.0747(14) -0.0283(11) -0.0018(13) -0.0116(12)
C02E 0.1103(18) 0.0601(12) 0.0558(11) -0.0142(9) -0.0149(11) -0.0054(11)
C02F 0.138(2) 0.0761(15) 0.0436(10) 0.0006(9) 0.0141(12) -0.0255(14)
C02G 0.0953(18) 0.0663(14) 0.149(3) 0.0153(15) -0.0799(18) 0.0040(12)

loop_
_atom_type_symbol
_atom_type_description
_atom_type_scat_dispersion_real
_atom_type_scat_dispersion_imag
_atom_type_scat_source
C C 0.0033 0.0016 'International Tables Vol C Tables 4.2.6.8 and 6.1.1.4'
H H 0.0000 0.0000 'International Tables Vol C Tables 4.2.6.8 and 6.1.1.4'
O O 0.0106 0.0060 'International Tables Vol C Tables 4.2.6.8 and 6.1.1.4'

loop_
_geom_angle_atom_site_label_1
_geom_angle_atom_site_label_2
_geom_angle_atom_site_label_3
_geom_angle
_geom_angle_site_symmetry_1
_geom_angle_site_symmetry_3
_geom_angle_publ_flag
C007 O001 C006 118.58(10) . . ?
C00M O002 C008 118.16(11) . . ?
C005 C003 C004 119.02(12) . . ?
C00H C003 C004 120.74(12) . . ?
C00H C003 C005 120.23(12) . . ?
C006 C004 C003 121.18(12) . . ?
C00S C004 C003 121.23(12) . . ?
C00S C004 C006 117.56(13) . . ?
C003 C005 C00Q 119.59(13) . . ?
C003 C005 C00V 122.62(13) . . ?
C00V C005 C00Q 117.79(13) . . ?
O001 C006 C004 114.32(11) . . ?
O001 C006 C00C 122.01(12) . . ?
C00C C006 C004 123.66(12) . . ?
O001 C007 C00A 114.65(12) . . ?
O001 C007 C00G 121.76(12) . . ?
C00G C007 C00A 123.58(13) . . ?
O002 C008 C00D 114.59(12) . . ?
O002 C008 C00E 121.97(13) . . ?
C00E C008 C00D 123.43(13) . . ?
C00B C009 C00W 119.29(13) . . ?
C00B C009 C019 122.60(13) . . ?
C019 C009 C00W 118.11(14) . . ?
C007 C00A C00F 119.64(12) . . ?
C00U C00A C007 117.47(13) . . ?
C00U C00A C00F 122.88(13) . . ?
C009 C00B C00D 119.65(13) . . ?
C00L C00B C009 120.81(13) . . ?
C00L C00B C00D 119.51(13) . . ?
C006 C00C C016 120.27(12) . . ?
C006 C00C C017 116.62(13) . . ?
C017 C00C C016 122.95(13) . . ?
C008 C00D C00B 119.46(12) . . ?
C00X C00D C008 117.73(13) . . ?
C00X C00D C00B 122.81(13) . . ?
C008 C00E C01A 116.58(14) . . ?
C008 C00E C01G 119.54(13) . . ?
C01A C00E C01G 123.78(13) . . ?
C00J C00F C00A 119.88(13) . . ?
C00N C00F C00A 119.78(13) . . ?
C00N C00F C00J 120.28(13) . . ?
C007 C00G C016 120.31(13) . . ?
C00Z C00G C007 116.39(14) . . ?
C00Z C00G C016 123.19(13) . . ?
C003 C00H C00R 119.53(13) . . ?
C003 C00H C012 122.84(13) . . ?
C012 C00H C00R 117.62(14) . . ?
C00M C00I C00K 122.10(13) . . ?
C010 C00I C00K 121.19(14) . . ?
C010 C00I C00M 116.71(14) . . ?
C00F C00J C011 119.87(15) . . ?
C00F C00J C01O 122.57(14) . . ?
C01O C00J C011 117.56(15) . . ?
C00P C00K C00I 120.21(13) . . ?
C00P C00K C00T 119.83(14) . . ?
C00T C00K C00I 119.95(13) . . ?
C00B C00L C00Y 119.37(14) . . ?
C00B C00L C01I 122.67(14) . . ?
C01I C00L C00Y 117.96(14) . . ?
O002 C00M C00I 115.06(12) . . ?
O002 C00M C00O 121.24(13) . . ?
C00O C00M C00I 123.69(13) . . ?
C00F C00N C015 119.02(14) . . ?
C00F C00N C01E 123.27(14) . . ?
C01E C00N C015 117.70(15) . . ?
C00M C00O C01G 120.11(13) . . ?
C018 C00O C00M 116.91(14) . . ?
C018 C00O C01G 122.84(14) . . ?
C00K C00P C014 119.88(14) . . ?
C00K C00P C01H 122.80(14) . . ?
C01H C00P C014 117.30(15) . . ?
C01B C00Q C005 119.30(13) . . ?
C01B C00Q C01Q 122.10(14) . . ?
C01Q C00Q C005 118.60(15) . . ?
C01B C00R C00H 119.26(14) . . ?
C01B C00R C01J 122.04(15) . . ?
C01J C00R C00H 118.70(15) . . ?
C004 C00S H00S 119.8 . . ?
C01F C00S C004 120.48(14) . . ?
C01F C00S H00S 119.8 . . ?
C00K C00T C013 119.45(14) . . ?
C00K C00T C01W 123.22(15) . . ?
C01W C00T C013 117.33(15) . . ?
C00A C00U H00U 119.7 . . ?
C01C C00U C00A 120.53(15) . . ?
C01C C00U H00U 119.7 . . ?
C005 C00V H00V 119.4 . . ?
C01M C00V C005 121.29(15) . . ?
C01M C00V H00V 119.4 . . ?
C01K C00W C009 119.34(14) . . ?
C01K C00W C01X 122.29(15) . . ?
C01X C00W C009 118.37(15) . . ?
C00D C00X H00X 119.7 . . ?
C00D C00X C01T 120.55(15) . . ?
C01T C00X H00X 119.7 . . ?
C01K C00Y C00L 119.19(14) . . ?
C01K C00Y C01R 122.37(15) . . ?
C01R C00Y C00L 118.44(15) . . ?
C00G C00Z H00Z 119.2 . . ?
C01C C00Z C00G 121.64(15) . . ?
C01C C00Z H00Z 119.2 . . ?
C00I C010 H010 119.5 . . ?
C01P C010 C00I 120.95(16) . . ?
C01P C010 H010 119.5 . . ?
C00J C011 C01V 118.70(17) . . ?
C01D C011 C00J 118.92(15) . . ?
C01D C011 C01V 122.38(17) . . ?
C00H C012 H012 119.3 . . ?
C01U C012 C00H 121.42(16) . . ?
C01U C012 H012 119.3 . . ?
C01L C013 C00T 119.68(15) . . ?
C01L C013 C01Z 121.39(17) . . ?
C01Z C013 C00T 118.93(17) . . ?
C01L C014 C00P 119.23(15) . . ?
C01L C014 C022 121.79(16) . . ?
C022 C014 C00P 118.98(16) . . ?
C01D C015 C00N 119.62(15) . . ?
C01D C015 C024 122.02(17) . . ?
C024 C015 C00N 118.35(17) . . ?
C00C C016 C00G 109.30(11) . . ?
C00C C016 C02B 110.36(15) . . ?
C00C C016 C02E 107.58(14) . . ?
C00G C016 C02B 111.12(14) . . ?
C00G C016 C02E 108.49(15) . . ?
C02B C016 C02E 109.91(17) . . ?
C00C C017 H017 119.3 . . ?
C01F C017 C00C 121.40(14) . . ?
C01F C017 H017 119.3 . . ?
C00O C018 H018 119.4 . . ?
C01P C018 C00O 121.28(15) . . ?
C01P C018 H018 119.4 . . ?
C009 C019 H019 119.4 . . ?
C01S C019 C009 121.28(16) . . ?
C01S C019 H019 119.4 . . ?
C00E C01A H01A 119.2 . . ?
C01T C01A C00E 121.59(14) . . ?
C01T C01A H01A 119.2 . . ?
C00Q C01B C00R 121.88(14) . . ?
C00Q C01B H01B 119.1 . . ?
C00R C01B H01B 119.1 . . ?
C00U C01C H01C 119.8 . . ?
C00Z C01C C00U 120.39(14) . . ?
C00Z C01C H01C 119.8 . . ?
C011 C01D C015 122.14(15) . . ?
C011 C01D H01D 118.9 . . ?
C015 C01D H01D 118.9 . . ?
C00N C01E H01E 119.2 . . ?
C029 C01E C00N 121.51(17) . . ?
C029 C01E H01E 119.2 . . ?
C00S C01F H01F 119.9 . . ?
C017 C01F C00S 120.26(14) . . ?
C017 C01F H01F 119.9 . . ?
C00E C01G C00O 108.98(12) . . ?
C00E C01G C02F 107.86(14) . . ?
C00E C01G C02G 111.31(17) . . ?
C00O C01G C02F 107.61(16) . . ?
C00O C01G C02G 111.43(15) . . ?
C02G C01G C02F 109.5(2) . . ?
C00P C01H H01H 119.4 . . ?
C027 C01H C00P 121.23(17) . . ?
C027 C01H H01H 119.4 . . ?
C00L C01I H01I 119.5 . . ?
C023 C01I C00L 121.02(16) . . ?
C023 C01I H01I 119.5 . . ?
C00R C01J H01J 119.3 . . ?
C01Y C01J C00R 121.46(17) . . ?
C01Y C01J H01J 119.3 . . ?
C00W C01K H01K 119.0 . . ?
C00Y C01K C00W 121.97(14) . . ?
C00Y C01K H01K 119.0 . . ?
C013 C01L C014 121.84(15) . . ?
C013 C01L H01L 119.1 . . ?
C014 C01L H01L 119.1 . . ?
C00V C01M H01M 119.6 . . ?
C00V C01M C01N 120.75(17) . . ?
C01N C01M H01M 119.6 . . ?
C01M C01N H01N 119.9 . . ?
C01Q C01N C01M 120.12(15) . . ?
C01Q C01N H01N 119.9 . . ?
C00J C01O H01O 119.4 . . ?
C028 C01O C00J 121.27(19) . . ?
C028 C01O H01O 119.4 . . ?
C010 C01P H01P 119.8 . . ?
C018 C01P C010 120.44(15) . . ?
C018 C01P H01P 119.8 . . ?
C00Q C01Q H01Q 119.3 . . ?
C01N C01Q C00Q 121.41(15) . . ?
C01N C01Q H01Q 119.3 . . ?
C00Y C01R H01R 119.3 . . ?
C021 C01R C00Y 121.42(16) . . ?
C021 C01R H01R 119.3 . . ?
C019 C01S H01S 119.6 . . ?
C019 C01S C020 120.75(17) . . ?
C020 C01S H01S 119.6 . . ?
C00X C01T H01T 119.9 . . ?
C01A C01T C00X 120.11(15) . . ?
C01A C01T H01T 119.9 . . ?
C012 C01U H01U 119.7 . . ?
C012 C01U C01Y 120.55(17) . . ?
C01Y C01U H01U 119.7 . . ?
C011 C01V H01V 119.3 . . ?
C02A C01V C011 121.39(19) . . ?
C02A C01V H01V 119.3 . . ?
C00T C01W H01W 119.4 . . ?
C025 C01W C00T 121.20(19) . . ?
C025 C01W H01W 119.4 . . ?
C00W C01X H01X 119.3 . . ?
C020 C01X C00W 121.44(16) . . ?
C020 C01X H01X 119.3 . . ?
C01J C01Y C01U 120.22(16) . . ?
C01J C01Y H01Y 119.9 . . ?
C01U C01Y H01Y 119.9 . . ?
C013 C01Z H01Z 119.2 . . ?
C026 C01Z C013 121.55(19) . . ?
C026 C01Z H01Z 119.2 . . ?
C01S C020 H020 120.0 . . ?
C01X C020 C01S 120.02(16) . . ?
C01X C020 H020 120.0 . . ?
C01R C021 H021 119.8 . . ?
C01R C021 C023 120.34(17) . . ?
C023 C021 H021 119.8 . . ?
C014 C022 H022 119.3 . . ?
C02C C022 C014 121.45(18) . . ?
C02C C022 H022 119.3 . . ?
C01I C023 C021 120.80(18) . . ?
C01I C023 H023 119.6 . . ?
C021 C023 H023 119.6 . . ?
C015 C024 H024 119.2 . . ?
C02D C024 C015 121.63(19) . . ?
C02D C024 H024 119.2 . . ?
C01W C025 H025 119.5 . . ?
C01W C025 C026 121.0(2) . . ?
C026 C025 H025 119.5 . . ?
C01Z C026 C025 119.90(18) . . ?
C01Z C026 H026 120.1 . . ?
C025 C026 H026 120.1 . . ?
C01H C027 H027 119.4 . . ?
C01H C027 C02C 121.14(19) . . ?
C02C C027 H027 119.4 . . ?
C01O C028 H028 119.5 . . ?
C01O C028 C02A 120.9(2) . . ?
C02A C028 H028 119.5 . . ?
C01E C029 H029 119.8 . . ?
C01E C029 C02D 120.3(2) . . ?
C02D C029 H029 119.8 . . ?
C01V C02A C028 120.08(19) . . ?
C01V C02A H02A 120.0 . . ?
C028 C02A H02A 120.0 . . ?
C016 C02B H02B 109.5 . . ?
C016 C02B H02C 109.5 . . ?
C016 C02B H02D 109.5 . . ?
H02B C02B H02C 109.5 . . ?
H02B C02B H02D 109.5 . . ?
H02C C02B H02D 109.5 . . ?
C022 C02C C027 119.81(18) . . ?
C022 C02C H02I 120.1 . . ?
C027 C02C H02I 120.1 . . ?
C024 C02D C029 120.42(19) . . ?
C024 C02D H02E 119.8 . . ?
C029 C02D H02E 119.8 . . ?
C016 C02E H02F 109.5 . . ?
C016 C02E H02G 109.5 . . ?
C016 C02E H02H 109.5 . . ?
H02F C02E H02G 109.5 . . ?
H02F C02E H02H 109.5 . . ?
H02G C02E H02H 109.5 . . ?
C01G C02F H02J 109.5 . . ?
C01G C02F H02K 109.5 . . ?
C01G C02F H02L 109.5 . . ?
H02J C02F H02K 109.5 . . ?
H02J C02F H02L 109.5 . . ?
H02K C02F H02L 109.5 . . ?
C01G C02G H02M 109.5 . . ?
C01G C02G H02N 109.5 . . ?
C01G C02G H02O 109.5 . . ?
H02M C02G H02N 109.5 . . ?
H02M C02G H02O 109.5 . . ?
H02N C02G H02O 109.5 . . ?

loop_
_geom_bond_atom_site_label_1
_geom_bond_atom_site_label_2
_geom_bond_distance
_geom_bond_site_symmetry_2
_geom_bond_publ_flag
O001 C006 1.3759(16) . ?
O001 C007 1.3712(16) . ?
O002 C008 1.3791(16) . ?
O002 C00M 1.3743(17) . ?
C003 C004 1.4948(18) . ?
C003 C005 1.4089(19) . ?
C003 C00H 1.4046(19) . ?
C004 C006 1.3920(19) . ?
C004 C00S 1.3916(19) . ?
C005 C00Q 1.435(2) . ?
C005 C00V 1.427(2) . ?
C006 C00C 1.3905(18) . ?
C007 C00A 1.4010(19) . ?
C007 C00G 1.3943(19) . ?
C008 C00D 1.395(2) . ?
C008 C00E 1.3899(19) . ?
C009 C00B 1.406(2) . ?
C009 C00W 1.431(2) . ?
C009 C019 1.424(2) . ?
C00A C00F 1.4939(19) . ?
C00A C00U 1.391(2) . ?
C00B C00D 1.4898(19) . ?
C00B C00L 1.405(2) . ?
C00C C016 1.523(2) . ?
C00C C017 1.396(2) . ?
C00D C00X 1.388(2) . ?
C00E C01A 1.398(2) . ?
C00E C01G 1.525(2) . ?
C00F C00J 1.412(2) . ?
C00F C00N 1.409(2) . ?
C00G C00Z 1.394(2) . ?
C00G C016 1.528(2) . ?
C00H C00R 1.438(2) . ?
C00H C012 1.425(2) . ?
C00I C00K 1.496(2) . ?
C00I C00M 1.400(2) . ?
C00I C010 1.396(2) . ?
C00J C011 1.432(2) . ?
C00J C01O 1.427(2) . ?
C00K C00P 1.411(2) . ?
C00K C00T 1.417(2) . ?
C00L C00Y 1.434(2) . ?
C00L C01I 1.432(2) . ?
C00M C00O 1.393(2) . ?
C00N C015 1.437(2) . ?
C00N C01E 1.430(2) . ?
C00O C018 1.391(2) . ?
C00O C01G 1.528(2) . ?
C00P C014 1.433(2) . ?
C00P C01H 1.425(2) . ?
C00Q C01B 1.386(2) . ?
C00Q C01Q 1.427(2) . ?
C00R C01B 1.391(2) . ?
C00R C01J 1.425(2) . ?
C00S H00S 0.9300 . ?
C00S C01F 1.387(2) . ?
C00T C013 1.432(2) . ?
C00T C01W 1.430(2) . ?
C00U H00U 0.9300 . ?
C00U C01C 1.384(2) . ?
C00V H00V 0.9300 . ?
C00V C01M 1.359(2) . ?
C00W C01K 1.392(2) . ?
C00W C01X 1.430(2) . ?
C00X H00X 0.9300 . ?
C00X C01T 1.388(2) . ?
C00Y C01K 1.389(2) . ?
C00Y C01R 1.430(2) . ?
C00Z H00Z 0.9300 . ?
C00Z C01C 1.383(2) . ?
C010 H010 0.9300 . ?
C010 C01P 1.384(3) . ?
C011 C01D 1.387(3) . ?
C011 C01V 1.433(3) . ?
C012 H012 0.9300 . ?
C012 C01U 1.360(2) . ?
C013 C01L 1.386(3) . ?
C013 C01Z 1.432(2) . ?
C014 C01L 1.392(2) . ?
C014 C022 1.426(2) . ?
C015 C01D 1.387(3) . ?
C015 C024 1.428(3) . ?
C016 C02B 1.539(2) . ?
C016 C02E 1.545(3) . ?
C017 H017 0.9300 . ?
C017 C01F 1.382(2) . ?
C018 H018 0.9300 . ?
C018 C01P 1.379(3) . ?
C019 H019 0.9300 . ?
C019 C01S 1.356(2) . ?
C01A H01A 0.9300 . ?
C01A C01T 1.378(3) . ?
C01B H01B 0.9300 . ?
C01C H01C 0.9300 . ?
C01D H01D 0.9300 . ?
C01E H01E 0.9300 . ?
C01E C029 1.357(2) . ?
C01F H01F 0.9300 . ?
C01G C02F 1.548(3) . ?
C01G C02G 1.530(3) . ?
C01H H01H 0.9300 . ?
C01H C027 1.356(3) . ?
C01I H01I 0.9300 . ?
C01I C023 1.357(2) . ?
C01J H01J 0.9300 . ?
C01J C01Y 1.348(3) . ?
C01K H01K 0.9300 . ?
C01L H01L 0.9300 . ?
C01M H01M 0.9300 . ?
C01M C01N 1.411(3) . ?
C01N H01N 0.9300 . ?
C01N C01Q 1.352(3) . ?
C01O H01O 0.9300 . ?
C01O C028 1.361(3) . ?
C01P H01P 0.9300 . ?
C01Q H01Q 0.9300 . ?
C01R H01R 0.9300 . ?
C01R C021 1.348(3) . ?
C01S H01S 0.9300 . ?
C01S C020 1.411(3) . ?
C01T H01T 0.9300 . ?
C01U H01U 0.9300 . ?
C01U C01Y 1.413(3) . ?
C01V H01V 0.9300 . ?
C01V C02A 1.346(3) . ?
C01W H01W 0.9300 . ?
C01W C025 1.362(3) . ?
C01X H01X 0.9300 . ?
C01X C020 1.352(3) . ?
C01Y H01Y 0.9300 . ?
C01Z H01Z 0.9300 . ?
C01Z C026 1.343(3) . ?
C020 H020 0.9300 . ?
C021 H021 0.9300 . ?
C021 C023 1.411(3) . ?
C022 H022 0.9300 . ?
C022 C02C 1.344(3) . ?
C023 H023 0.9300 . ?
C024 H024 0.9300 . ?
C024 C02D 1.345(3) . ?
C025 H025 0.9300 . ?
C025 C026 1.410(3) . ?
C026 H026 0.9300 . ?
C027 H027 0.9300 . ?
C027 C02C 1.409(3) . ?
C028 H028 0.9300 . ?
C028 C02A 1.407(3) . ?
C029 H029 0.9300 . ?
C029 C02D 1.414(3) . ?
C02A H02A 0.9300 . ?
C02B H02B 0.9600 . ?
C02B H02C 0.9600 . ?
C02B H02D 0.9600 . ?
C02C H02I 0.9300 . ?
C02D H02E 0.9300 . ?
C02E H02F 0.9600 . ?
C02E H02G 0.9600 . ?
C02E H02H 0.9600 . ?
C02F H02J 0.9600 . ?
C02F H02K 0.9600 . ?
C02F H02L 0.9600 . ?
C02G H02M 0.9600 . ?
C02G H02N 0.9600 . ?
C02G H02O 0.9600 . ?

loop_
_geom_torsion_atom_site_label_1
_geom_torsion_atom_site_label_2
_geom_torsion_atom_site_label_3
_geom_torsion_atom_site_label_4
_geom_torsion
_geom_torsion_site_symmetry_1
_geom_torsion_site_symmetry_2
_geom_torsion_site_symmetry_3
_geom_torsion_site_symmetry_4
_geom_torsion_publ_flag
O001 C006 C00C C016 3.4(2) . . . . ?
O001 C006 C00C C017 178.91(13) . . . . ?
O001 C007 C00A C00F -0.98(19) . . . . ?
O001 C007 C00A C00U -179.64(13) . . . . ?
O001 C007 C00G C00Z 179.69(14) . . . . ?
O001 C007 C00G C016 -4.2(2) . . . . ?
O002 C008 C00D C00B 0.60(19) . . . . ?
O002 C008 C00D C00X -179.59(13) . . . . ?
O002 C008 C00E C01A -179.67(14) . . . . ?
O002 C008 C00E C01G 3.7(2) . . . . ?
O002 C00M C00O C018 179.73(14) . . . . ?
O002 C00M C00O C01G -4.5(2) . . . . ?
C003 C004 C006 O001 -1.64(19) . . . . ?
C003 C004 C006 C00C 177.22(13) . . . . ?
C003 C004 C00S C01F -177.31(14) . . . . ?
C003 C005 C00Q C01B -1.4(2) . . . . ?
C003 C005 C00Q C01Q 178.45(13) . . . . ?
C003 C005 C00V C01M -179.09(15) . . . . ?
C003 C00H C00R C01B 1.0(2) . . . . ?
C003 C00H C00R C01J -179.59(13) . . . . ?
C003 C00H C012 C01U -178.63(14) . . . . ?
C004 C003 C005 C00Q -173.96(12) . . . . ?
C004 C003 C005 C00V 6.3(2) . . . . ?
C004 C003 C00H C00R 174.13(12) . . . . ?
C004 C003 C00H C012 -7.0(2) . . . . ?
C004 C006 C00C C016 -175.39(13) . . . . ?
C004 C006 C00C C017 0.1(2) . . . . ?
C004 C00S C01F C017 0.0(3) . . . . ?
C005 C003 C004 C006 -99.87(15) . . . . ?
C005 C003 C004 C00S 78.10(17) . . . . ?
C005 C003 C00H C00R -4.61(19) . . . . ?
C005 C003 C00H C012 174.21(13) . . . . ?
C005 C00Q C01B C00R -2.3(2) . . . . ?
C005 C00Q C01Q C01N 1.0(3) . . . . ?
C005 C00V C01M C01N 0.4(3) . . . . ?
C006 O001 C007 C00A 161.28(13) . . . . ?
C006 O001 C007 C00G -19.2(2) . . . . ?
C006 C004 C00S C01F 0.7(2) . . . . ?
C006 C00C C016 C00G -23.71(19) . . . . ?
C006 C00C C016 C02B -146.19(16) . . . . ?
C006 C00C C016 C02E 93.90(17) . . . . ?
C006 C00C C017 C01F 0.6(2) . . . . ?
C007 O001 C006 C004 -161.42(12) . . . . ?
C007 O001 C006 C00C 19.7(2) . . . . ?
C007 C00A C00F C00J 62.56(18) . . . . ?
C007 C00A C00F C00N -114.74(15) . . . . ?
C007 C00A C00U C01C -0.2(2) . . . . ?
C007 C00G C00Z C01C 0.2(3) . . . . ?
C007 C00G C016 C00C 24.1(2) . . . . ?
C007 C00G C016 C02B 146.16(17) . . . . ?
C007 C00G C016 C02E -92.90(18) . . . . ?
C008 O002 C00M C00I 158.58(13) . . . . ?
C008 O002 C00M C00O -21.9(2) . . . . ?
C008 C00D C00X C01T -0.7(2) . . . . ?
C008 C00E C01A C01T -0.9(2) . . . . ?
C008 C00E C01G C00O -26.7(2) . . . . ?
C008 C00E C01G C02F 89.83(19) . . . . ?
C008 C00E C01G C02G -150.01(18) . . . . ?
C009 C00B C00D C008 77.30(17) . . . . ?
C009 C00B C00D C00X -102.50(17) . . . . ?
C009 C00B C00L C00Y 1.7(2) . . . . ?
C009 C00B C00L C01I -177.81(14) . . . . ?
C009 C00W C01K C00Y 0.1(2) . . . . ?
C009 C00W C01X C020 -1.3(3) . . . . ?
C009 C019 C01S C020 -1.1(3) . . . . ?
C00A C007 C00G C00Z -0.9(2) . . . . ?
C00A C007 C00G C016 175.28(14) . . . . ?
C00A C00F C00J C011 -173.69(12) . . . . ?
C00A C00F C00J C01O 6.3(2) . . . . ?
C00A C00F C00N C015 176.71(13) . . . . ?
C00A C00F C00N C01E -2.2(2) . . . . ?
C00A C00U C01C C00Z -0.4(3) . . . . ?
C00B C009 C00W C01K 1.0(2) . . . . ?
C00B C009 C00W C01X -178.80(14) . . . . ?
C00B C009 C019 C01S 179.97(16) . . . . ?
C00B C00D C00X C01T 179.07(15) . . . . ?
C00B C00L C00Y C01K -0.6(2) . . . . ?
C00B C00L C00Y C01R 178.70(14) . . . . ?
C00B C00L C01I C023 -179.11(16) . . . . ?
C00C C017 C01F C00S -0.7(3) . . . . ?
C00D C008 C00E C01A 1.1(2) . . . . ?
C00D C008 C00E C01G -175.49(14) . . . . ?
C00D C00B C00L C00Y -179.98(13) . . . . ?
C00D C00B C00L C01I 0.5(2) . . . . ?
C00D C00X C01T C01A 1.0(3) . . . . ?
C00E C008 C00D C00B 179.87(13) . . . . ?
C00E C008 C00D C00X -0.3(2) . . . . ?
C00E C01A C01T C00X -0.1(3) . . . . ?
C00F C00A C00U C01C -178.83(15) . . . . ?
C00F C00J C011 C01D -3.6(2) . . . . ?
C00F C00J C011 C01V 177.00(14) . . . . ?
C00F C00J C01O C028 -177.96(15) . . . . ?
C00F C00N C015 C01D -2.5(2) . . . . ?
C00F C00N C015 C024 178.52(15) . . . . ?
C00F C00N C01E C029 -178.56(17) . . . . ?
C00G C007 C00A C00F 179.52(14) . . . . ?
C00G C007 C00A C00U 0.9(2) . . . . ?
C00G C00Z C01C C00U 0.4(3) . . . . ?
C00H C003 C004 C006 81.37(17) . . . . ?
C00H C003 C004 C00S -100.66(16) . . . . ?
C00H C003 C005 C00Q 4.81(19) . . . . ?
C00H C003 C005 C00V -174.96(13) . . . . ?
C00H C00R C01B C00Q 2.5(2) . . . . ?
C00H C00R C01J C01Y -1.8(2) . . . . ?
C00H C012 C01U C01Y -1.7(3) . . . . ?
C00I C00K C00P C014 -178.48(13) . . . . ?
C00I C00K C00P C01H 3.4(2) . . . . ?
C00I C00K C00T C013 -179.00(13) . . . . ?
C00I C00K C00T C01W 0.7(2) . . . . ?
C00I C00M C00O C018 -0.8(2) . . . . ?
C00I C00M C00O C01G 174.99(14) . . . . ?
C00I C010 C01P C018 -0.9(3) . . . . ?
C00J C00F C00N C015 -0.6(2) . . . . ?
C00J C00F C00N C01E -179.53(14) . . . . ?
C00J C011 C01D C015 0.5(2) . . . . ?
C00J C011 C01V C02A 1.7(3) . . . . ?
C00J C01O C028 C02A 0.3(3) . . . . ?
C00K C00I C00M O002 -1.0(2) . . . . ?
C00K C00I C00M C00O 179.48(14) . . . . ?
C00K C00I C010 C01P -178.63(15) . . . . ?
C00K C00P C014 C01L -2.5(2) . . . . ?
C00K C00P C014 C022 178.55(14) . . . . ?
C00K C00P C01H C027 -179.57(17) . . . . ?
C00K C00T C013 C01L -2.6(2) . . . . ?
C00K C00T C013 C01Z 176.99(14) . . . . ?
C00K C00T C01W C025 -176.52(17) . . . . ?
C00L C00B C00D C008 -101.07(16) . . . . ?
C00L C00B C00D C00X 79.13(19) . . . . ?
C00L C00Y C01K C00W -0.3(2) . . . . ?
C00L C00Y C01R C021 1.1(3) . . . . ?
C00L C01I C023 C021 -0.2(3) . . . . ?
C00M O002 C008 C00D -158.31(13) . . . . ?
C00M O002 C008 C00E 22.4(2) . . . . ?
C00M C00I C00K C00P 61.98(19) . . . . ?
C00M C00I C00K C00T -119.14(16) . . . . ?
C00M C00I C010 C01P 0.8(2) . . . . ?
C00M C00O C018 C01P 0.7(2) . . . . ?
C00M C00O C01G C00E 27.2(2) . . . . ?
C00M C00O C01G C02F -89.49(19) . . . . ?
C00M C00O C01G C02G 150.43(19) . . . . ?
C00N C00F C00J C011 3.6(2) . . . . ?
C00N C00F C00J C01O -176.45(13) . . . . ?
C00N C015 C01D C011 2.5(2) . . . . ?
C00N C015 C024 C02D 0.9(3) . . . . ?
C00N C01E C029 C02D -0.8(3) . . . . ?
C00O C018 C01P C010 0.1(3) . . . . ?
C00P C00K C00T C013 -0.1(2) . . . . ?
C00P C00K C00T C01W 179.58(14) . . . . ?
C00P C014 C01L C013 -0.2(2) . . . . ?
C00P C014 C022 C02C 1.8(3) . . . . ?
C00P C01H C027 C02C 0.3(3) . . . . ?
C00Q C005 C00V C01M 1.1(2) . . . . ?
C00R C00H C012 C01U 0.2(2) . . . . ?
C00R C01J C01Y C01U 0.4(3) . . . . ?
C00S C004 C006 O001 -179.68(13) . . . . ?
C00S C004 C006 C00C -0.8(2) . . . . ?
C00T C00K C00P C014 2.6(2) . . . . ?
C00T C00K C00P C01H -175.45(14) . . . . ?
C00T C013 C01L C014 2.8(2) . . . . ?
C00T C013 C01Z C026 0.4(3) . . . . ?
C00T C01W C025 C026 -1.3(3) . . . . ?
C00U C00A C00F C00J -118.85(16) . . . . ?
C00U C00A C00F C00N 63.84(19) . . . . ?
C00V C005 C00Q C01B 178.42(14) . . . . ?
C00V C005 C00Q C01Q -1.8(2) . . . . ?
C00V C01M C01N C01Q -1.2(3) . . . . ?
C00W C009 C00B C00D 179.78(13) . . . . ?
C00W C009 C00B C00L -1.9(2) . . . . ?
C00W C009 C019 C01S -0.5(2) . . . . ?
C00W C01X C020 C01S -0.2(3) . . . . ?
C00Y C00L C01I C023 1.4(2) . . . . ?
C00Y C01R C021 C023 0.1(3) . . . . ?
C00Z C00G C016 C00C -160.01(15) . . . . ?
C00Z C00G C016 C02B -38.0(2) . . . . ?
C00Z C00G C016 C02E 83.0(2) . . . . ?
C010 C00I C00K C00P -118.61(16) . . . . ?
C010 C00I C00K C00T 60.27(19) . . . . ?
C010 C00I C00M O002 179.55(13) . . . . ?
C010 C00I C00M C00O 0.0(2) . . . . ?
C011 C00J C01O C028 2.0(2) . . . . ?
C011 C01V C02A C028 0.6(3) . . . . ?
C012 C00H C00R C01B -177.89(14) . . . . ?
C012 C00H C00R C01J 1.5(2) . . . . ?
C012 C01U C01Y C01J 1.4(3) . . . . ?
C013 C00T C01W C025 3.2(2) . . . . ?
C013 C01Z C026 C025 1.6(3) . . . . ?
C014 C00P C01H C027 2.3(2) . . . . ?
C014 C022 C02C C027 0.8(3) . . . . ?
C015 C00N C01E C029 2.5(3) . . . . ?
C015 C024 C02D C029 0.9(4) . . . . ?
C016 C00C C017 C01F 176.06(15) . . . . ?
C016 C00G C00Z C01C -175.81(16) . . . . ?
C017 C00C C016 C00G 161.05(14) . . . . ?
C017 C00C C016 C02B 38.6(2) . . . . ?
C017 C00C C016 C02E -81.34(19) . . . . ?
C018 C00O C01G C00E -157.26(15) . . . . ?
C018 C00O C01G C02F 86.0(2) . . . . ?
C018 C00O C01G C02G -34.0(3) . . . . ?
C019 C009 C00B C00D -0.7(2) . . . . ?
C019 C009 C00B C00L 177.63(14) . . . . ?
C019 C009 C00W C01K -178.56(14) . . . . ?
C019 C009 C00W C01X 1.7(2) . . . . ?
C019 C01S C020 C01X 1.4(3) . . . . ?
C01A C00E C01G C00O 156.93(15) . . . . ?
C01A C00E C01G C02F -86.5(2) . . . . ?
C01A C00E C01G C02G 33.6(2) . . . . ?
C01B C00Q C01Q C01N -179.20(17) . . . . ?
C01B C00R C01J C01Y 177.56(17) . . . . ?
C01D C011 C01V C02A -177.67(17) . . . . ?
C01D C015 C024 C02D -178.1(2) . . . . ?
C01E C00N C015 C01D 176.52(15) . . . . ?
C01E C00N C015 C024 -2.5(2) . . . . ?
C01E C029 C02D C024 -1.0(4) . . . . ?
C01G C00E C01A C01T 175.57(16) . . . . ?
C01G C00O C018 C01P -174.95(16) . . . . ?
C01H C00P C014 C01L 175.69(15) . . . . ?
C01H C00P C014 C022 -3.3(2) . . . . ?
C01H C027 C02C C022 -1.9(4) . . . . ?
C01I C00L C00Y C01K 178.95(14) . . . . ?
C01I C00L C00Y C01R -1.8(2) . . . . ?
C01J C00R C01B C00Q -176.90(15) . . . . ?
C01K C00W C01X C020 178.91(17) . . . . ?
C01K C00Y C01R C021 -179.66(18) . . . . ?
C01L C013 C01Z C026 179.95(18) . . . . ?
C01L C014 C022 C02C -177.14(19) . . . . ?
C01M C01N C01Q C00Q 0.5(3) . . . . ?
C01O C00J C011 C01D 176.48(14) . . . . ?
C01O C00J C011 C01V -2.9(2) . . . . ?
C01O C028 C02A C01V -1.6(3) . . . . ?
C01Q C00Q C01B C00R 177.88(15) . . . . ?
C01R C00Y C01K C00W -179.57(15) . . . . ?
C01R C021 C023 C01I -0.5(3) . . . . ?
C01V C011 C01D C015 179.88(15) . . . . ?
C01W C00T C013 C01L 177.70(15) . . . . ?
C01W C00T C013 C01Z -2.7(2) . . . . ?
C01W C025 C026 C01Z -1.2(3) . . . . ?
C01X C00W C01K C00Y 179.89(15) . . . . ?
C01Z C013 C01L C014 -176.78(16) . . . . ?
C022 C014 C01L C013 178.68(16) . . . . ?
C024 C015 C01D C011 -178.49(17) . . . . ?
